data_4078053
loop_
_publ_author_name
'Aharonovich, Sinai'
'Botoshansky, Mark'
'Balazs, Yael S.'
'Eisen, Moris S.'

_publ_section_title
;
 Elucidation of Substituent Effects in the Polymerization of Propylene
 Promoted by Titanium Amidinates
;
_journal_issue 8
_journal_name_full Organometallics
_journal_page_first 3435
_journal_paper_doi 10.1021/om300068w
_journal_volume 31
_journal_year 2012
_chemical_formula_sum 'C28 H50 Cl2 N4 O2 Si4 Ti'
_chemical_formula_weight 705.88
_chemical_name_common tiometdim
_chemical_name_systematic
; 
 ? 
;
_space_group_IT_number 14
_symmetry_cell_setting monoclinic
_symmetry_space_group_name_Hall '-P 2ybc'
_symmetry_space_group_name_H-M 'P 1 21/c 1'
_atom_sites_solution_hydrogens geom
_atom_sites_solution_primary direct
_atom_sites_solution_secondary difmap
_audit_creation_method SHELXL-97
_cell_angle_alpha 90.00
_cell_angle_beta 107.44(3)
_cell_angle_gamma 90.00
_cell_formula_units_Z 4
_cell_length_a 11.756(2)
_cell_length_b 19.610(4)
_cell_length_c 17.732(4)
_cell_measurement_reflns_used 11996
_cell_measurement_temperature 230(2)
_cell_measurement_theta_max 27.485
_cell_measurement_theta_min 1.018
_cell_volume 3899.9(15)
_computing_cell_refinement 'HKL Scalepack (Otwinowski & Minor 1997)'
_computing_data_collection 'Nonius (1997), KappaCCD Collect Program'
_computing_data_reduction
;
HKL Denzo and Scalepack (Otwinowski & Minor 1997) 
;
_computing_molecular_graphics
;
Molecular Structure Corporation (1999). 
ORTEP. TEXRAY Structure Analysis Package. 
MSC, 3200 Research Forest Drive, The 
Woodlands,TX 77381, USA.
;
_computing_publication_material 'SHELXL-97 (Sheldrick, 1997)'
_computing_structure_refinement 'SHELXL-97 (Sheldrick, 1997)'
_computing_structure_solution
;
S.Mackay, C.J.Gilmore, C.Edwards, M. Tremayne, N. Stuart, K.Shankland 
"maXus": a computer program for the solution and refinement of crystal 
structures from diffraction data University of Glasgow, Scotland, UK, 
Nonius BV, Delft, The Netherlands and MacScience Co. Ltd.,
Yokohama, Japan (1998)
;
_diffrn_ambient_temperature 230.0(1)
_diffrn_measured_fraction_theta_full 0.997
_diffrn_measured_fraction_theta_max 0.997
_diffrn_measurement_device_type 'Nonius KappaCCD'
_diffrn_measurement_method 'phi- and omega-scans'
_diffrn_radiation_monochromator graphite
_diffrn_radiation_source 'fine-focus sealed tube'
_diffrn_radiation_type MoK\a
_diffrn_radiation_wavelength 0.71073
_diffrn_reflns_av_R_equivalents 0.0313
_diffrn_reflns_av_sigmaI/netI 0.0801
_diffrn_reflns_limit_h_max 14
_diffrn_reflns_limit_h_min -13
_diffrn_reflns_limit_k_max 23
_diffrn_reflns_limit_k_min -21
_diffrn_reflns_limit_l_max 21
_diffrn_reflns_limit_l_min -21
_diffrn_reflns_number 11996
_diffrn_reflns_theta_full 25.05
_diffrn_reflns_theta_max 25.05
_diffrn_reflns_theta_min 1.82
_exptl_absorpt_coefficient_mu 0.507
_exptl_absorpt_correction_type none
_exptl_crystal_colour red
_exptl_crystal_density_diffrn 1.181
_exptl_crystal_density_method 'not measured'
_exptl_crystal_description prism
_exptl_crystal_F_000 1465
_exptl_crystal_size_max 0.60
_exptl_crystal_size_mid 0.30
_exptl_crystal_size_min 0.30
_refine_diff_density_max 0.343
_refine_diff_density_min -0.320
_refine_diff_density_rms 0.050
_refine_ls_extinction_method none
_refine_ls_goodness_of_fit_ref 0.883
_refine_ls_hydrogen_treatment constr
_refine_ls_matrix_type full
_refine_ls_number_parameters 399
_refine_ls_number_reflns 6883
_refine_ls_number_restraints 0
_refine_ls_restrained_S_all 0.883
_refine_ls_R_factor_all 0.0825
_refine_ls_R_factor_gt 0.0439
_refine_ls_shift/su_max 0.057
_refine_ls_shift/su_mean 0.005
_refine_ls_structure_factor_coef Fsqd
_refine_ls_weighting_details 'calc w=1/[\s^2^(Fo^2^)+(0.0683P)^2^+0.0000P] where P=(Fo^2^+2Fc^2^)/3'
_refine_ls_weighting_scheme calc
_refine_ls_wR_factor_gt 0.1181
_refine_ls_wR_factor_ref 0.1255
_reflns_number_gt 3884
_reflns_number_total 6882
_reflns_threshold_expression >2sigma(I)
_cod_data_source_file om300068w_si_002.cif
_cod_data_source_block Moris-105
_cod_original_cell_volume 3899.9(14)
_cod_original_sg_symbol_H-M 'P 21/c'
_cod_database_code 4078053

loop_
_symmetry_equiv_pos_as_xyz
'x, y, z'
'-x, y+1/2, -z+1/2'
'-x, -y, -z'
'x, -y-1/2, z-1/2'

loop_
_atom_site_label
_atom_site_type_symbol
_atom_site_fract_x
_atom_site_fract_y
_atom_site_fract_z
_atom_site_U_iso_or_equiv
_atom_site_adp_type
_atom_site_occupancy
_atom_site_symmetry_multiplicity
_atom_site_calc_flag
_atom_site_refinement_flags
Ti1 Ti 0.72225(5) 0.32725(3) 0.15057(3) 0.04662(17) Uani 1 1 d .
Cl1 Cl 0.84964(8) 0.25015(5) 0.11940(6) 0.0808(3) Uani 1 1 d .
Cl2 Cl 0.63164(10) 0.36430(6) 0.02464(5) 0.0905(4) Uani 1 1 d .
Si1 Si 0.58444(9) 0.16442(4) 0.12399(6) 0.0551(3) Uani 1 1 d .
Si2 Si 0.51884(9) 0.43174(5) 0.21675(6) 0.0630(3) Uani 1 1 d .
Si3 Si 0.86329(8) 0.28327(5) 0.35527(5) 0.0519(2) Uani 1 1 d .
Si4 Si 0.89850(10) 0.46509(5) 0.11991(5) 0.0612(3) Uani 1 1 d .
O1 O 0.4315(2) 0.24562(14) 0.27847(16) 0.0850(8) Uani 1 1 d .
O2 O 0.8951(3) 0.50356(12) 0.33340(15) 0.0822(8) Uani 1 1 d .
N1 N 0.6070(2) 0.24925(11) 0.15770(13) 0.0425(6) Uani 1 1 d .
N2 N 0.5777(2) 0.35744(12) 0.18746(14) 0.0472(6) Uani 1 1 d .
N3 N 0.8307(2) 0.33199(11) 0.26805(13) 0.0414(6) Uani 1 1 d .
N4 N 0.8396(2) 0.40867(12) 0.17660(13) 0.0461(6) Uani 1 1 d .
C1 C 0.4398(4) 0.12724(18) 0.1280(3) 0.0917(14) Uani 1 1 d .
H1A H 0.4369 0.1281 0.1815 0.138 Uiso 1 1 calc R
H1B H 0.4335 0.0810 0.1094 0.138 Uiso 1 1 calc R
H1C H 0.3749 0.1536 0.0952 0.138 Uiso 1 1 calc R
C2 C 0.7074(4) 0.11220(18) 0.1885(3) 0.0952(14) Uani 1 1 d .
H2A H 0.7057 0.1152 0.2422 0.143 Uiso 1 1 calc R
H2B H 0.7824 0.1289 0.1851 0.143 Uiso 1 1 calc R
H2C H 0.6975 0.0655 0.1714 0.143 Uiso 1 1 calc R
C3 C 0.5831(4) 0.1611(2) 0.0197(2) 0.0955(14) Uani 1 1 d .
H3A H 0.5196 0.1892 -0.0118 0.143 Uiso 1 1 calc R
H3B H 0.5710 0.1149 0.0011 0.143 Uiso 1 1 calc R
H3C H 0.6579 0.1775 0.0154 0.143 Uiso 1 1 calc R
C4 C 0.5327(3) 0.29569(16) 0.17137(18) 0.0486(8) Uani 1 1 d .
C5 C 0.3980(4) 0.2837(2) 0.1503(3) 0.0803(12) Uani 1 1 d .
C6 C 0.3535(4) 0.2580(2) 0.2070(3) 0.0843(12) Uani 1 1 d .
C7 C 0.2261(4) 0.2431(3) 0.1914(4) 0.1060(18) Uani 1 1 d .
H7 H 0.1937 0.2242 0.2285 0.127 Uiso 1 1 d R
C8 C 0.1665(6) 0.2575(3) 0.1225(5) 0.126(2) Uani 1 1 d .
H8 H 0.0848 0.2504 0.1105 0.151 Uiso 1 1 d R
C9 C 0.2028(5) 0.2865(3) 0.0562(5) 0.161(3) Uani 1 1 d .
H9 H 0.1538 0.2974 0.0059 0.193 Uiso 1 1 d R
C10 C 0.3268(3) 0.29577(19) 0.0723(2) 0.0670(10) Uani 1 1 d .
H10 H 0.3637 0.3096 0.0352 0.080 Uiso 1 1 d R
C11 C 0.3907(6) 0.2105(3) 0.3360(3) 0.144(2) Uani 1 1 d .
H11A H 0.4557 0.2048 0.3835 0.216 Uiso 1 1 calc R
H11B H 0.3602 0.1666 0.3158 0.216 Uiso 1 1 calc R
H11C H 0.3286 0.2365 0.3474 0.216 Uiso 1 1 calc R
C12 C 0.5642(9) 0.4279(3) 0.3270(3) 0.159(4) Uani 0.808(5) 1 d P
H12A H 0.6485 0.4354 0.3478 0.239 Uiso 0.808(5) 1 calc PR
H12B H 0.5448 0.3839 0.3434 0.239 Uiso 0.808(5) 1 calc PR
H12C H 0.5225 0.4625 0.3466 0.239 Uiso 0.808(5) 1 calc PR
C13 C 0.3526(5) 0.4374(3) 0.1802(5) 0.125(3) Uani 0.808(5) 1 d P
H13A H 0.3280 0.4502 0.1254 0.187 Uiso 0.808(5) 1 calc PR
H13B H 0.3256 0.4710 0.2103 0.187 Uiso 0.808(5) 1 calc PR
H13C H 0.3188 0.3939 0.1861 0.187 Uiso 0.808(5) 1 calc PR
C14 C 0.5839(5) 0.5051(2) 0.1848(4) 0.099(2) Uani 0.808(5) 1 d P
H14A H 0.6362 0.4905 0.1555 0.149 Uiso 0.808(5) 1 calc PR
H14B H 0.6283 0.5309 0.2300 0.149 Uiso 0.808(5) 1 calc PR
H14C H 0.5218 0.5331 0.1517 0.149 Uiso 0.808(5) 1 calc PR
C12A C 0.432(3) 0.4767(14) 0.1199(16) 0.127(11) Uiso 0.192(5) 1 d P
H12D H 0.4853 0.4857 0.0891 0.190 Uiso 0.192(5) 1 calc PR
H12E H 0.4003 0.5189 0.1320 0.190 Uiso 0.192(5) 1 calc PR
H12F H 0.3685 0.4479 0.0905 0.190 Uiso 0.192(5) 1 calc PR
C13A C 0.662(2) 0.4868(12) 0.2683(15) 0.101(8) Uiso 0.192(5) 1 d P
H13D H 0.7093 0.4921 0.2327 0.151 Uiso 0.192(5) 1 calc PR
H13E H 0.7088 0.4642 0.3155 0.151 Uiso 0.192(5) 1 calc PR
H13F H 0.6385 0.5309 0.2816 0.151 Uiso 0.192(5) 1 calc PR
C14A C 0.4144(17) 0.4180(9) 0.2683(12) 0.065(6) Uiso 0.192(5) 1 d P
H14D H 0.4009 0.3699 0.2713 0.097 Uiso 0.192(5) 1 calc PR
H14E H 0.3407 0.4401 0.2410 0.097 Uiso 0.192(5) 1 calc PR
H14F H 0.4445 0.4363 0.3207 0.097 Uiso 0.192(5) 1 calc PR
C15 C 0.9244(4) 0.33698(19) 0.44450(18) 0.0736(11) Uani 1 1 d .
H15A H 0.9976 0.3577 0.4427 0.110 Uiso 1 1 calc R
H15B H 0.9394 0.3091 0.4910 0.110 Uiso 1 1 calc R
H15C H 0.8679 0.3719 0.4460 0.110 Uiso 1 1 calc R
C16 C 0.9711(3) 0.21520(18) 0.3501(2) 0.0815(12) Uani 1 1 d .
H16A H 0.9380 0.1880 0.3037 0.122 Uiso 1 1 calc R
H16B H 0.9868 0.1868 0.3963 0.122 Uiso 1 1 calc R
H16C H 1.0442 0.2357 0.3478 0.122 Uiso 1 1 calc R
C17 C 0.7244(3) 0.24428(18) 0.3615(2) 0.0677(10) Uani 1 1 d .
H17A H 0.6909 0.2163 0.3158 0.102 Uiso 1 1 calc R
H17B H 0.6687 0.2794 0.3638 0.102 Uiso 1 1 calc R
H17C H 0.7409 0.2167 0.4083 0.102 Uiso 1 1 calc R
C18 C 0.8882(3) 0.38470(14) 0.24993(17) 0.0427(7) Uani 1 1 d .
C19 C 1.0009(3) 0.41108(16) 0.30625(18) 0.0507(8) Uani 1 1 d .
C20 C 1.0007(4) 0.47121(18) 0.34919(19) 0.0617(9) Uani 1 1 d .
C21 C 1.1043(5) 0.4924(2) 0.4028(2) 0.0909(14) Uani 1 1 d .
H21 H 1.1058 0.5320 0.4319 0.109 Uiso 1 1 d R
C22 C 1.2057(5) 0.4555(3) 0.4143(3) 0.1073(17) Uani 1 1 d .
H22 H 1.2752 0.4697 0.4520 0.129 Uiso 1 1 d R
C23 C 1.2094(4) 0.3982(3) 0.3726(3) 0.1043(16) Uani 1 1 d .
H23 H 1.2804 0.3745 0.3799 0.125 Uiso 1 1 d R
C24 C 1.1041(3) 0.3752(2) 0.3173(2) 0.0744(11) Uani 1 1 d .
H24 H 1.1044 0.3355 0.2886 0.089 Uiso 1 1 d R
C25 C 0.8926(5) 0.5675(2) 0.3719(3) 0.1244(19) Uani 1 1 d .
H25A H 0.8127 0.5851 0.3560 0.187 Uiso 1 1 calc R
H25B H 0.9446 0.5992 0.3573 0.187 Uiso 1 1 calc R
H25C H 0.9188 0.5610 0.4281 0.187 Uiso 1 1 calc R
C26 C 0.9385(5) 0.4144(2) 0.0442(3) 0.130(2) Uani 1 1 d .
H26A H 0.9974 0.3811 0.0695 0.195 Uiso 1 1 calc R
H26B H 0.9701 0.4440 0.0122 0.195 Uiso 1 1 calc R
H26C H 0.8688 0.3918 0.0114 0.195 Uiso 1 1 calc R
C27 C 0.7887(5) 0.5307(3) 0.0749(3) 0.144(2) Uani 1 1 d .
H27A H 0.7713 0.5571 0.1156 0.216 Uiso 1 1 calc R
H27B H 0.7170 0.5095 0.0427 0.216 Uiso 1 1 calc R
H27C H 0.8203 0.5600 0.0426 0.216 Uiso 1 1 calc R
C28 C 1.0322(5) 0.5118(2) 0.1775(3) 0.125(2) Uani 1 1 d .
H28A H 1.0136 0.5382 0.2178 0.188 Uiso 1 1 calc R
H28B H 1.0584 0.5416 0.1430 0.188 Uiso 1 1 calc R
H28C H 1.0945 0.4799 0.2016 0.188 Uiso 1 1 calc R
C1S C 0.3091(16) 0.2698(8) 0.1305(10) 0.045(4) Uiso 0.20 1 d P
C2S C 0.2870(18) 0.2302(9) 0.2693(13) 0.070(5) Uiso 0.20 1 d P
C3S C 0.428(2) 0.2673(11) 0.2036(14) 0.063(6) Uiso 0.20 1 d P
C4S C 0.226(2) 0.2903(11) -0.0102(14) 0.086(6) Uiso 0.20 1 d P

loop_
_atom_site_aniso_label
_atom_site_aniso_U_11
_atom_site_aniso_U_22
_atom_site_aniso_U_33
_atom_site_aniso_U_23
_atom_site_aniso_U_13
_atom_site_aniso_U_12
Ti1 0.0508(3) 0.0542(3) 0.0378(3) -0.0062(3) 0.0178(3) -0.0111(3)
Cl1 0.0784(7) 0.0806(6) 0.1042(8) -0.0418(6) 0.0588(6) -0.0205(5)
Cl2 0.1059(8) 0.1165(8) 0.0406(5) 0.0101(5) 0.0087(5) -0.0353(7)
Si1 0.0644(6) 0.0475(5) 0.0570(6) -0.0083(4) 0.0234(5) -0.0078(4)
Si2 0.0692(7) 0.0507(6) 0.0720(7) -0.0057(5) 0.0256(6) 0.0069(5)
Si3 0.0562(6) 0.0540(5) 0.0413(5) 0.0067(4) 0.0082(4) -0.0084(4)
Si4 0.0768(7) 0.0603(6) 0.0517(6) 0.0044(5) 0.0272(5) -0.0175(5)
O1 0.0764(19) 0.114(2) 0.0717(18) 0.0145(16) 0.0328(16) -0.0167(16)
O2 0.098(2) 0.0652(16) 0.0816(19) -0.0263(14) 0.0247(17) -0.0007(15)
N1 0.0430(14) 0.0428(14) 0.0433(14) 0.0000(11) 0.0155(12) -0.0006(12)
N2 0.0468(15) 0.0451(14) 0.0502(15) -0.0057(12) 0.0152(13) -0.0021(12)
N3 0.0413(14) 0.0433(14) 0.0398(14) -0.0013(11) 0.0127(11) -0.0079(11)
N4 0.0570(16) 0.0464(14) 0.0374(14) 0.0011(11) 0.0180(12) -0.0066(12)
C1 0.100(3) 0.056(2) 0.135(4) -0.016(2) 0.058(3) -0.022(2)
C2 0.110(4) 0.059(2) 0.102(3) -0.014(2) 0.011(3) 0.025(2)
C3 0.141(4) 0.081(3) 0.070(3) -0.029(2) 0.040(3) -0.043(3)
C4 0.0380(18) 0.056(2) 0.0501(19) -0.0025(15) 0.0106(15) -0.0050(16)
C5 0.071(3) 0.068(3) 0.111(4) -0.013(3) 0.040(3) -0.003(2)
C6 0.075(3) 0.083(3) 0.096(4) -0.001(3) 0.028(3) -0.002(2)
C7 0.052(3) 0.090(3) 0.154(5) -0.028(4) -0.002(3) 0.007(2)
C8 0.098(5) 0.125(5) 0.174(7) -0.008(5) 0.068(5) -0.031(4)
C9 0.084(4) 0.184(7) 0.167(7) -0.001(5) -0.035(4) 0.011(4)
C10 0.037(2) 0.097(3) 0.051(2) 0.017(2) -0.0091(17) -0.0081(18)
C11 0.206(7) 0.137(5) 0.131(5) 0.002(4) 0.113(5) -0.033(5)
C12 0.346(13) 0.071(4) 0.079(4) -0.001(3) 0.091(6) 0.051(5)
C13 0.090(4) 0.086(4) 0.208(8) -0.029(5) 0.061(5) 0.025(3)
C14 0.141(5) 0.048(3) 0.133(5) 0.005(3) 0.078(5) 0.009(3)
C15 0.097(3) 0.081(2) 0.0392(19) 0.0021(18) 0.0140(19) -0.021(2)
C16 0.082(3) 0.067(2) 0.081(3) 0.012(2) 0.001(2) 0.005(2)
C17 0.075(2) 0.075(2) 0.052(2) 0.0137(18) 0.0179(18) -0.017(2)
C18 0.0460(18) 0.0442(17) 0.0416(17) -0.0069(14) 0.0187(15) -0.0002(14)
C19 0.048(2) 0.0542(19) 0.0474(18) 0.0027(15) 0.0113(16) -0.0120(16)
C20 0.077(3) 0.060(2) 0.0419(19) -0.0088(17) 0.0089(19) -0.029(2)
C21 0.113(4) 0.080(3) 0.066(3) -0.004(2) 0.006(3) -0.037(3)
C22 0.089(4) 0.111(4) 0.093(4) 0.015(3) -0.017(3) -0.050(3)
C23 0.055(3) 0.111(4) 0.133(4) 0.030(3) 0.006(3) -0.010(3)
C24 0.051(2) 0.078(3) 0.090(3) 0.001(2) 0.016(2) -0.013(2)
C25 0.170(5) 0.078(3) 0.128(4) -0.052(3) 0.049(4) -0.002(3)
C26 0.200(6) 0.109(4) 0.133(4) -0.034(3) 0.129(4) -0.065(4)
C27 0.130(5) 0.133(4) 0.188(6) 0.108(4) 0.074(4) 0.031(4)
C28 0.147(5) 0.136(4) 0.089(3) 0.016(3) 0.029(3) -0.093(4)

loop_
_atom_type_symbol
_atom_type_description
_atom_type_scat_dispersion_real
_atom_type_scat_dispersion_imag
_atom_type_scat_source
Ti Ti 0.2776 0.4457 'International Tables Vol C Tables 4.2.6.8 and 6.1.1.4'
Cl Cl 0.1484 0.1585 'International Tables Vol C Tables 4.2.6.8 and 6.1.1.4'
Si Si 0.0817 0.0704 'International Tables Vol C Tables 4.2.6.8 and 6.1.1.4'
C C 0.0033 0.0016 'International Tables Vol C Tables 4.2.6.8 and 6.1.1.4'
H H 0.0000 0.0000 'International Tables Vol C Tables 4.2.6.8 and 6.1.1.4'
N N 0.0061 0.0033 'International Tables Vol C Tables 4.2.6.8 and 6.1.1.4'
O O 0.0106 0.0060 'International Tables Vol C Tables 4.2.6.8 and 6.1.1.4'

loop_
_geom_angle_atom_site_label_1
_geom_angle_atom_site_label_2
_geom_angle_atom_site_label_3
_geom_angle
N1 Ti1 N4 163.76(9)
N1 Ti1 N2 65.19(9)
N4 Ti1 N2 105.25(9)
N1 Ti1 N3 100.74(9)
N4 Ti1 N3 64.99(9)
N2 Ti1 N3 89.18(9)
N1 Ti1 Cl2 99.94(7)
N4 Ti1 Cl2 93.27(8)
N2 Ti1 Cl2 91.79(8)
N3 Ti1 Cl2 157.63(7)
N1 Ti1 Cl1 90.80(7)
N4 Ti1 Cl1 96.98(7)
N2 Ti1 Cl1 155.60(7)
N3 Ti1 Cl1 91.26(7)
Cl2 Ti1 Cl1 96.90(5)
N1 Ti1 C4 33.05(9)
N4 Ti1 C4 137.60(10)
N2 Ti1 C4 32.61(9)
N3 Ti1 C4 99.90(10)
Cl2 Ti1 C4 92.80(8)
Cl1 Ti1 C4 123.80(8)
N1 Ti1 C18 133.09(9)
N4 Ti1 C18 32.77(9)
N2 Ti1 C18 100.98(9)
N3 Ti1 C18 32.42(9)
Cl2 Ti1 C18 126.03(8)
Cl1 Ti1 C18 92.24(7)
C4 Ti1 C18 124.59(10)
N1 Si1 C3 109.19(15)
N1 Si1 C2 107.54(15)
C3 Si1 C2 111.6(2)
N1 Si1 C1 113.68(14)
C3 Si1 C1 106.8(2)
C2 Si1 C1 108.0(2)
C14A Si2 N2 115.1(6)
C14A Si2 C14 135.7(6)
N2 Si2 C14 109.15(18)
C14A Si2 C13 50.8(7)
N2 Si2 C13 114.2(2)
C14 Si2 C13 110.0(3)
C14A Si2 C12 58.3(7)
N2 Si2 C12 105.2(2)
C14 Si2 C12 110.3(3)
C13 Si2 C12 107.8(4)
C14A Si2 C13A 118.4(9)
N2 Si2 C13A 103.4(7)
C14 Si2 C13A 47.6(7)
C13 Si2 C13A 141.7(7)
C12 Si2 C13A 66.6(8)
C14A Si2 C12A 105.6(11)
N2 Si2 C12A 105.4(8)
C14 Si2 C12A 60.9(9)
C13 Si2 C12A 56.4(9)
C12 Si2 C12A 149.3(9)
C13A Si2 C12A 108.1(12)
N3 Si3 C17 108.42(14)
N3 Si3 C15 111.56(14)
C17 Si3 C15 107.98(17)
N3 Si3 C16 108.57(15)
C17 Si3 C16 109.59(18)
C15 Si3 C16 110.67(18)
N4 Si4 C27 110.08(17)
N4 Si4 C28 114.23(16)
C27 Si4 C28 105.4(3)
N4 Si4 C26 107.79(16)
C27 Si4 C26 111.3(3)
C28 Si4 C26 108.1(2)
C6 O1 C3S 39.0(9)
C6 O1 C11 118.7(4)
C3S O1 C11 156.1(10)
C6 O1 C2S 63.8(8)
C3S O1 C2S 102.8(12)
C11 O1 C2S 55.8(7)
C20 O2 C25 117.6(3)
C4 N1 Si1 131.8(2)
C4 N1 Ti1 89.02(17)
Si1 N1 Ti1 135.36(12)
C4 N2 Si2 131.2(2)
C4 N2 Ti1 89.01(17)
Si2 N2 Ti1 139.42(14)
C18 N3 Si3 130.1(2)
C18 N3 Ti1 89.77(17)
Si3 N3 Ti1 139.26(13)
C18 N4 Si4 130.2(2)
C18 N4 Ti1 90.43(17)
Si4 N4 Ti1 134.73(13)
Si1 C1 H1A 109.5
Si1 C1 H1B 109.5
H1A C1 H1B 109.5
Si1 C1 H1C 109.5
H1A C1 H1C 109.5
H1B C1 H1C 109.5
Si1 C2 H2A 109.5
Si1 C2 H2B 109.5
H2A C2 H2B 109.5
Si1 C2 H2C 109.5
H2A C2 H2C 109.5
H2B C2 H2C 109.5
Si1 C3 H3A 109.5
Si1 C3 H3B 109.5
H3A C3 H3B 109.5
Si1 C3 H3C 109.5
H3A C3 H3C 109.5
H3B C3 H3C 109.5
N2 C4 N1 115.1(3)
N2 C4 C5 120.8(3)
N1 C4 C5 122.4(3)
N2 C4 C3S 122.8(8)
N1 C4 C3S 116.3(8)
C5 C4 C3S 35.5(8)
N2 C4 Ti1 58.38(15)
N1 C4 Ti1 57.93(14)
C5 C4 Ti1 157.5(3)
C3S C4 Ti1 166.7(8)
C3S C5 C1S 106.2(18)
C3S C5 C6 41.9(14)
C1S C5 C6 65.2(10)
C3S C5 C10 163.6(16)
C1S C5 C10 57.8(10)
C6 C5 C10 122.8(5)
C3S C5 C4 76.5(16)
C1S C5 C4 171.4(10)
C6 C5 C4 118.3(5)
C10 C5 C4 118.8(4)
C3S C6 C1S 89.4(17)
C3S C6 O1 72.7(16)
C1S C6 O1 161.5(9)
C3S C6 C5 44.7(15)
C1S C6 C5 45.4(7)
O1 C6 C5 117.3(5)
C3S C6 C7 166.1(17)
C1S C6 C7 77.0(9)
O1 C6 C7 120.6(5)
C5 C6 C7 122.1(5)
C3S C6 C2S 140.9(19)
C1S C6 C2S 129.3(12)
O1 C6 C2S 68.3(8)
C5 C6 C2S 174.1(9)
C7 C6 C2S 52.4(8)
C8 C7 C6 112.4(6)
C8 C7 H7 123.7
C6 C7 H7 123.9
C7 C8 C9 130.9(6)
C9 C8 C1S 59.1(6)
C7 C8 H8 115.4
C9 C8 H8 113.6
C4S C9 C10 71.8(11)
C4S C9 C8 159.9(12)
C10 C9 C8 114.6(5)
C4S C9 C1S 116.7(13)
C10 C9 C1S 48.4(7)
C8 C9 C1S 66.2(7)
C8 C9 H9 127.3
C1S C10 C9 71.9(9)
C1S C10 C5 45.7(8)
C9 C10 C5 116.9(5)
C1S C10 C4S 118.8(12)
C9 C10 C4S 50.5(8)
C5 C10 C4S 163.0(9)
C1S C10 H10 162.0
C9 C10 H10 124.6
C5 C10 H10 118.6
C4S C10 H10 75.2
O1 C11 H11A 109.5
O1 C11 H11B 109.5
H11A C11 H11B 109.5
O1 C11 H11C 109.5
H11A C11 H11C 109.5
H11B C11 H11C 109.5
Si2 C12 H12A 109.5
Si2 C12 H12B 109.5
H12A C12 H12B 109.5
Si2 C12 H12C 109.5
H12A C12 H12C 109.5
H12B C12 H12C 109.5
Si2 C13 H13A 109.5
Si2 C13 H13B 109.5
H13A C13 H13B 109.5
Si2 C13 H13C 109.5
H13A C13 H13C 109.5
H13B C13 H13C 109.5
Si2 C14 H14A 109.5
Si2 C14 H14B 109.5
H14A C14 H14B 109.5
Si2 C14 H14C 109.5
H14A C14 H14C 109.5
H14B C14 H14C 109.5
Si2 C12A H12D 109.5
Si2 C12A H12E 109.5
H12D C12A H12E 109.5
Si2 C12A H12F 109.5
H12D C12A H12F 109.5
H12E C12A H12F 109.5
Si2 C13A H13D 109.5
Si2 C13A H13E 109.5
H13D C13A H13E 109.5
Si2 C13A H13F 109.5
H13D C13A H13F 109.5
H13E C13A H13F 109.5
Si2 C14A H14D 109.5
Si2 C14A H14E 109.5
H14D C14A H14E 109.5
Si2 C14A H14F 109.5
H14D C14A H14F 109.5
H14E C14A H14F 109.5
Si3 C15 H15A 109.5
Si3 C15 H15B 109.5
H15A C15 H15B 109.5
Si3 C15 H15C 109.5
H15A C15 H15C 109.5
H15B C15 H15C 109.5
Si3 C16 H16A 109.5
Si3 C16 H16B 109.5
H16A C16 H16B 109.5
Si3 C16 H16C 109.5
H16A C16 H16C 109.5
H16B C16 H16C 109.5
Si3 C17 H17A 109.5
Si3 C17 H17B 109.5
H17A C17 H17B 109.5
Si3 C17 H17C 109.5
H17A C17 H17C 109.5
H17B C17 H17C 109.5
N3 C18 N4 114.2(3)
N3 C18 C19 121.5(3)
N4 C18 C19 124.2(3)
N3 C18 Ti1 57.81(14)
N4 C18 Ti1 56.81(15)
C19 C18 Ti1 170.7(2)
C24 C19 C20 120.1(3)
C24 C19 C18 119.3(3)
C20 C19 C18 120.6(3)
O2 C20 C21 125.2(4)
O2 C20 C19 115.7(3)
C21 C20 C19 119.1(4)
C22 C21 C20 120.2(4)
C22 C21 H21 119.5
C20 C21 H21 120.3
C21 C22 C23 122.1(5)
C21 C22 H22 119.4
C23 C22 H22 118.5
C22 C23 C24 118.8(5)
C22 C23 H23 120.9
C24 C23 H23 120.3
C19 C24 C23 119.6(4)
C19 C24 H24 120.2
C23 C24 H24 120.2
O2 C25 H25A 109.5
O2 C25 H25B 109.5
H25A C25 H25B 109.5
O2 C25 H25C 109.5
H25A C25 H25C 109.5
H25B C25 H25C 109.5
Si4 C26 H26A 109.5
Si4 C26 H26B 109.5
H26A C26 H26B 109.5
Si4 C26 H26C 109.5
H26A C26 H26C 109.5
H26B C26 H26C 109.5
Si4 C27 H27A 109.5
Si4 C27 H27B 109.5
H27A C27 H27B 109.5
Si4 C27 H27C 109.5
H27A C27 H27C 109.5
H27B C27 H27C 109.5
Si4 C28 H28A 109.5
Si4 C28 H28B 109.5
H28A C28 H28B 109.5
Si4 C28 H28C 109.5
H28A C28 H28C 109.5
H28B C28 H28C 109.5
C5 C1S C6 69.4(11)
C5 C1S C10 76.5(12)
C6 C1S C10 145.6(16)
C5 C1S C7 124.5(14)
C6 C1S C7 55.4(7)
C10 C1S C7 156.7(14)
C5 C1S C3S 35.3(11)
C6 C1S C3S 34.8(9)
C10 C1S C3S 111.7(17)
C7 C1S C3S 90.2(13)
C5 C1S C9 134.9(15)
C6 C1S C9 151.4(14)
C10 C1S C9 59.6(8)
C7 C1S C9 97.6(10)
C3S C1S C9 168.5(15)
C5 C1S C8 164.0(15)
C6 C1S C8 98.1(11)
C10 C1S C8 114.4(13)
C7 C1S C8 43.0(5)
C3S C1S C8 132.9(15)
C9 C1S C8 54.8(7)
O1 C2S C6 47.9(6)
C5 C3S C6 93(2)
C5 C3S O1 161(2)
C6 C3S O1 68.3(17)
C5 C3S C4 68.0(16)
C6 C3S C4 161(2)
O1 C3S C4 129.9(16)
C5 C3S C1S 38.5(11)
C6 C3S C1S 55.8(14)
O1 C3S C1S 123.9(19)
C4 C3S C1S 106.2(16)
C9 C4S C10 57.7(10)

loop_
_geom_bond_atom_site_label_1
_geom_bond_atom_site_label_2
_geom_bond_distance
Ti1 N1 2.072(2)
Ti1 N4 2.070(2)
Ti1 N2 2.082(2)
Ti1 N3 2.093(2)
Ti1 Cl2 2.2854(13)
Ti1 Cl1 2.3086(11)
Ti1 C4 2.445(3)
Ti1 C18 2.473(3)
Si1 N1 1.761(2)
Si1 C3 1.846(4)
Si1 C2 1.858(4)
Si1 C1 1.871(4)
Si2 C14A 1.757(17)
Si2 N2 1.757(2)
Si2 C14 1.799(5)
Si2 C13 1.869(6)
Si2 C12 1.868(5)
Si2 C13A 1.98(2)
Si2 C12A 1.93(3)
Si3 N3 1.760(2)
Si3 C17 1.836(3)
Si3 C15 1.857(3)
Si3 C16 1.862(4)
Si4 N4 1.769(2)
Si4 C27 1.828(5)
Si4 C28 1.841(4)
Si4 C26 1.841(4)
O1 C6 1.345(5)
O1 C3S 1.38(2)
O1 C11 1.428(5)
O1 C2S 1.68(2)
O2 C20 1.347(4)
O2 C25 1.431(4)
N1 C4 1.333(4)
N2 C4 1.318(4)
N3 C18 1.326(3)
N4 C18 1.339(4)
C1 H1A 0.9600
C1 H1B 0.9600
C1 H1C 0.9600
C2 H2A 0.9600
C2 H2B 0.9600
C2 H2C 0.9600
C3 H3A 0.9600
C3 H3B 0.9600
C3 H3C 0.9600
C4 C5 1.532(5)
C4 C3S 1.61(3)
C5 C3S 0.96(2)
C5 C1S 1.035(17)
C5 C6 1.361(6)
C5 C10 1.405(6)
C6 C3S 0.91(2)
C6 C1S 1.319(17)
C6 C7 1.469(6)
C6 C2S 1.627(19)
C7 C8 1.245(8)
C7 H7 0.9301
C8 C9 1.479(9)
C8 C1S 1.657(19)
C8 H8 0.9299
C9 C4S 1.29(2)
C9 C10 1.410(7)
C9 C1S 1.554(18)
C9 H9 0.9299
C10 C1S 1.223(16)
C10 C4S 1.59(2)
C10 H10 0.9299
C11 H11A 0.9600
C11 H11B 0.9600
C11 H11C 0.9600
C12 H12A 0.9600
C12 H12B 0.9600
C12 H12C 0.9600
C13 H13A 0.9600
C13 H13B 0.9600
C13 H13C 0.9600
C14 H14A 0.9600
C14 H14B 0.9600
C14 H14C 0.9600
C12A H12D 0.9600
C12A H12E 0.9600
C12A H12F 0.9600
C13A H13D 0.9600
C13A H13E 0.9600
C13A H13F 0.9600
C14A H14D 0.9600
C14A H14E 0.9600
C14A H14F 0.9600
C15 H15A 0.9600
C15 H15B 0.9600
C15 H15C 0.9600
C16 H16A 0.9600
C16 H16B 0.9600
C16 H16C 0.9600
C17 H17A 0.9600
C17 H17B 0.9600
C17 H17C 0.9600
C18 C19 1.493(4)
C19 C24 1.364(4)
C19 C20 1.404(4)
C20 C21 1.366(5)
C21 C22 1.356(7)
C21 H21 0.9299
C22 C23 1.353(7)
C22 H22 0.9299
C23 C24 1.404(6)
C23 H23 0.9299
C24 H24 0.9299
C25 H25A 0.9600
C25 H25B 0.9600
C25 H25C 0.9600
C26 H26A 0.9600
C26 H26B 0.9600
C26 H26C 0.9600
C27 H27A 0.9600
C27 H27B 0.9600
C27 H27C 0.9600
C28 H28A 0.9600
C28 H28B 0.9600
C28 H28C 0.9600
C1S C3S 1.60(3)
